data_2221643
loop_
_publ_author_name
'Gowda, B. Thimme'
'Tokar\<c\'ik, Miroslav'
'Ko\<z\'i\<sek, Jozef'
'Sowmya, B. P.'
'Fuess, Hartmut'

_publ_section_title
;
 <i>N</i>-(2,3-Dimethylphenyl)benzamide
;
_journal_coeditor_code DN2440
_journal_issue 5
_journal_name_full 'Acta Crystallographica Section E'
_journal_page_first o965
_journal_paper_doi 10.1107/S1600536809012112
_journal_volume 65
_journal_year 2009
_chemical_formula_iupac 'C15 H15 N O'
_chemical_formula_moiety 'C15 H15 N O'
_chemical_formula_sum 'C15 H15 N O'
_chemical_formula_weight 225.28
_chemical_name_systematic
;
<i>N</i>-(2,3-Dimethylphenyl)benzamide
;
_space_group_IT_number 61
_symmetry_cell_setting orthorhombic
_symmetry_space_group_name_Hall '-P 2ac 2ab'
_symmetry_space_group_name_H-M 'P b c a'
_atom_sites_solution_hydrogens geom
_atom_sites_solution_primary direct
_atom_sites_solution_secondary difmap
_audit_creation_method 'WinGX routine CIF_UPDATE'
_cell_angle_alpha 90
_cell_angle_beta 90
_cell_angle_gamma 90
_cell_formula_units_Z 8
_cell_length_a 8.4656(2)
_cell_length_b 9.4848(2)
_cell_length_c 31.0957(9)
_cell_measurement_reflns_used 12625
_cell_measurement_temperature 295(2)
_cell_measurement_theta_max 29.2332
_cell_measurement_theta_min 3.0968
_cell_volume 2496.81(11)
_computing_cell_refinement
;
CrysAlis RED (Oxford Diffraction, 2008)
;
_computing_data_collection
;
CrysAlis CCD (Oxford Diffraction, 2008)
;
_computing_data_reduction
;
CrysAlis RED (Oxford Diffraction, 2008)
;
_computing_molecular_graphics
;
ORTEP-3 (Farrugia, 1997) and DIAMOND (Brandenburg, 2002)
;
_computing_publication_material
;
SHELXL97 (Sheldrick, 2008), PLATON (Spek, 2009) and WinGX
(Farrugia, 1999)
;
_computing_structure_refinement 'SHELXL97 (Sheldrick, 2008)'
_computing_structure_solution 'SHELXS97 (Sheldrick, 2008)'
_diffrn_ambient_temperature 295(2)
_diffrn_detector_area_resol_mean 10.434
_diffrn_measured_fraction_theta_full 0.989
_diffrn_measured_fraction_theta_max 0.989
_diffrn_measurement_device '4-circle kappa geometry goniometer'
_diffrn_measurement_device_type 'Oxford Diffraction Xcalibur System'
_diffrn_measurement_method '\w scans with \k offsets'
_diffrn_radiation_monochromator graphite
_diffrn_radiation_type MoK\a
_diffrn_radiation_wavelength 0.71073
_diffrn_reflns_av_R_equivalents 0.052
_diffrn_reflns_limit_h_max 10
_diffrn_reflns_limit_h_min -10
_diffrn_reflns_limit_k_max 11
_diffrn_reflns_limit_k_min -11
_diffrn_reflns_limit_l_max 38
_diffrn_reflns_limit_l_min -38
_diffrn_reflns_number 48994
_diffrn_reflns_theta_full 25.9
_diffrn_reflns_theta_max 25.9
_diffrn_reflns_theta_min 3.29
_diffrn_standards_number 0
_exptl_absorpt_coefficient_mu 0.075
_exptl_absorpt_correction_T_max 0.996
_exptl_absorpt_correction_T_min 0.963
_exptl_absorpt_correction_type multi-scan
_exptl_absorpt_process_details '(CrysAlis RED; Oxford Diffraction, 2008)'
_exptl_crystal_colour colourless
_exptl_crystal_density_diffrn 1.199
_exptl_crystal_density_method 'not measured'
_exptl_crystal_description rod
_exptl_crystal_F_000 960
_exptl_crystal_size_max 0.52
_exptl_crystal_size_mid 0.16
_exptl_crystal_size_min 0.05
_refine_diff_density_max 0.104
_refine_diff_density_min -0.137
_refine_ls_extinction_method none
_refine_ls_goodness_of_fit_ref 1.048
_refine_ls_hydrogen_treatment mixed
_refine_ls_matrix_type full
_refine_ls_number_parameters 222
_refine_ls_number_reflns 2409
_refine_ls_number_restraints 14
_refine_ls_restrained_S_all 1.051
_refine_ls_R_factor_all 0.0801
_refine_ls_R_factor_gt 0.0515
_refine_ls_shift/su_max 0
_refine_ls_shift/su_mean 0
_refine_ls_structure_factor_coef Fsqd
_refine_ls_weighting_details 'calc w=1/[\s^2^(Fo^2^)+(0.0655P)^2^+0.6303P] where P=(Fo^2^+2Fc^2^)/3'
_refine_ls_weighting_scheme calc
_refine_ls_wR_factor_gt 0.1367
_refine_ls_wR_factor_ref 0.1461
_reflns_number_gt 1572
_reflns_number_total 2409
_reflns_threshold_expression I>2\s(I)
_cod_data_source_file dn2440.cif
_cod_data_source_block I
_cod_database_code 2221643
_cod_database_fobs_code 2221643

loop_
_symmetry_equiv_pos_as_xyz
'x, y, z'
'-x+1/2, -y, z+1/2'
'x+1/2, -y+1/2, -z'
'-x, y+1/2, -z+1/2'
'-x, -y, -z'
'x-1/2, y, -z-1/2'
'-x-1/2, y-1/2, z'
'x, -y-1/2, z-1/2'

loop_
_atom_site_type_symbol
_atom_site_label
_atom_site_fract_x
_atom_site_fract_y
_atom_site_fract_z
_atom_site_U_iso_or_equiv
_atom_site_adp_type
_atom_site_calc_flag
_atom_site_refinement_flags
_atom_site_occupancy
_atom_site_disorder_assembly
_atom_site_disorder_group
N N1 0.2585(2) 0.60702(17) 0.37113(6) 0.0562(5) Uani d D 1 . .
H H1N 0.273(3) 0.6973(18) 0.3654(7) 0.067 Uiso d D 1 . .
O O1 0.1702(2) 0.39655(14) 0.34744(5) 0.0676(5) Uani d . 1 . .
C C1 0.1605(2) 0.52512(19) 0.34747(6) 0.0496(5) Uani d . 1 A .
C C2 0.0397(2) 0.59716(19) 0.32076(6) 0.0461(5) Uani d . 1 . .
C C3 -0.0200(2) 0.5254(2) 0.28599(7) 0.0549(5) Uani d . 1 A .
H H3 0.0147 0.4342 0.2804 0.066 Uiso calc R 1 . .
C C4 -0.1302(3) 0.5859(2) 0.25935(7) 0.0635(6) Uani d . 1 . .
H H4 -0.1678 0.5369 0.2356 0.076 Uiso calc R 1 A .
C C5 -0.1844(3) 0.7196(2) 0.26811(8) 0.0701(7) Uani d . 1 A .
H H5 -0.2597 0.7609 0.2504 0.084 Uiso calc R 1 . .
C C6 -0.1277(3) 0.7913(2) 0.30275(8) 0.0729(7) Uani d . 1 . .
H H6 -0.1657 0.8812 0.3087 0.087 Uiso calc R 1 A .
C C7 -0.0153(3) 0.7326(2) 0.32897(7) 0.0581(6) Uani d . 1 A .
H H7 0.0242 0.7833 0.3522 0.07 Uiso calc R 1 . .
C C8 0.3938(5) 0.5547(4) 0.39290(14) 0.0517(10) Uani d P 0.8 A 1
C C9 0.3754(4) 0.4635(4) 0.42634(13) 0.0567(8) Uani d P 0.8 A 1
C C10 0.5108(6) 0.4031(5) 0.44545(16) 0.0718(10) Uani d P 0.8 A 1
C C11 0.6555(6) 0.4480(7) 0.4303(2) 0.0842(13) Uani d P 0.8 A 1
H H11 0.7458 0.4096 0.4427 0.101 Uiso calc PR 0.8 A 1
C C12 0.6745(5) 0.5444(5) 0.39867(14) 0.0910(11) Uani d P 0.8 A 1
H H12 0.7754 0.5718 0.3903 0.109 Uiso calc PR 0.8 A 1
C C13 0.5457(5) 0.6012(5) 0.37902(16) 0.0713(12) Uani d P 0.8 A 1
H H13 0.5563 0.668 0.3573 0.086 Uiso calc PR 0.8 A 1
C C14 0.2156(5) 0.4279(4) 0.44389(12) 0.0748(10) Uani d P 0.8 A 1
H H14A 0.2122 0.4502 0.474 0.112 Uiso calc PR 0.8 A 1
H H14B 0.1955 0.3292 0.4399 0.112 Uiso calc PR 0.8 A 1
H H14C 0.1367 0.4817 0.429 0.112 Uiso calc PR 0.8 A 1
C C15 0.4970(6) 0.2939(4) 0.48009(12) 0.1080(14) Uani d P 0.8 A 1
H H15A 0.4326 0.2174 0.4701 0.162 Uiso calc PR 0.8 A 1
H H15B 0.4493 0.3352 0.5051 0.162 Uiso calc PR 0.8 A 1
H H15C 0.6002 0.2593 0.4873 0.162 Uiso calc PR 0.8 A 1
C C8D 0.3513(13) 0.5282(12) 0.4010(3) 0.051(4) Uani d PGDU 0.2 A 2
C C9D 0.5124(14) 0.5487(12) 0.3951(3) 0.053(3) Uani d PGU 0.2 A 2
C C10D 0.6201(10) 0.4779(17) 0.4211(5) 0.082(5) Uani d PGU 0.2 A 2
C C11D 0.5667(12) 0.3865(16) 0.4528(5) 0.078(5) Uani d PGU 0.2 A 2
H H11D 0.6387 0.3392 0.4702 0.094 Uiso calc PR 0.2 A 2
C C12D 0.4055(14) 0.3660(9) 0.4587(3) 0.067(3) Uani d PGU 0.2 A 2
H H12D 0.3698 0.3048 0.4799 0.081 Uiso calc PR 0.2 A 2
C C13D 0.2978(10) 0.4368(12) 0.4328(3) 0.048(3) Uani d PGU 0.2 A 2
H H13D 0.19 0.423 0.4367 0.057 Uiso calc PR 0.2 A 2
C C14D 0.5865(19) 0.648(2) 0.3617(7) 0.090(6) Uani d P 0.2 A 2
H H14D 0.5112 0.6671 0.3393 0.135 Uiso calc PR 0.2 A 2
H H14E 0.6786 0.6049 0.3496 0.135 Uiso calc PR 0.2 A 2
H H14F 0.6157 0.7352 0.3754 0.135 Uiso calc PR 0.2 A 2
C C15D 0.7999(14) 0.4840(15) 0.4207(5) 0.081(4) Uani d P 0.2 A 2
H H15D 0.8375 0.4718 0.3918 0.121 Uiso calc PR 0.2 A 2
H H15E 0.8414 0.4102 0.4386 0.121 Uiso calc PR 0.2 A 2
H H15F 0.8343 0.5737 0.4315 0.121 Uiso calc PR 0.2 A 2

loop_
_atom_site_aniso_label
_atom_site_aniso_U_11
_atom_site_aniso_U_22
_atom_site_aniso_U_33
_atom_site_aniso_U_12
_atom_site_aniso_U_13
_atom_site_aniso_U_23
N1 0.0656(11) 0.0354(8) 0.0678(11) -0.0015(8) -0.0083(9) 0.0018(8)
O1 0.0834(11) 0.0337(8) 0.0856(11) 0.0058(7) -0.0171(9) -0.0005(7)
C1 0.0582(12) 0.0324(10) 0.0582(12) 0.0000(9) 0.0030(10) 0.0016(9)
C2 0.0481(11) 0.0361(10) 0.0540(11) -0.0031(8) 0.0055(9) 0.0046(9)
C3 0.0558(12) 0.0377(10) 0.0711(14) -0.0031(9) -0.0009(11) -0.0025(10)
C4 0.0614(14) 0.0581(13) 0.0710(15) -0.0079(11) -0.0129(11) -0.0011(11)
C5 0.0702(15) 0.0527(13) 0.0874(17) -0.0020(11) -0.0219(13) 0.0114(13)
C6 0.0815(16) 0.0444(12) 0.0928(18) 0.0126(12) -0.0174(14) 0.0009(12)
C7 0.0700(14) 0.0386(11) 0.0659(13) 0.0030(10) -0.0054(11) -0.0014(10)
C8 0.053(3) 0.0387(15) 0.063(2) 0.0004(17) -0.0032(18) -0.0055(14)
C9 0.067(2) 0.0446(18) 0.059(2) -0.0009(18) -0.005(2) -0.0083(15)
C10 0.076(3) 0.064(2) 0.076(3) 0.003(2) -0.015(2) -0.0052(19)
C11 0.081(3) 0.088(3) 0.083(3) 0.015(3) -0.023(3) -0.006(2)
C12 0.060(2) 0.101(3) 0.112(3) -0.012(2) 0.003(2) -0.009(2)
C13 0.057(3) 0.070(3) 0.088(4) -0.014(2) -0.003(3) -0.006(2)
C14 0.094(3) 0.066(2) 0.064(2) -0.009(2) 0.008(2) 0.0078(17)
C15 0.150(4) 0.085(3) 0.088(3) 0.019(3) -0.035(2) 0.018(2)
C8D 0.050(7) 0.067(10) 0.037(7) -0.007(7) -0.002(6) 0.006(6)
C9D 0.053(7) 0.053(9) 0.052(8) -0.020(6) 0.018(5) -0.025(5)
C10D 0.052(8) 0.085(16) 0.108(17) -0.008(7) -0.015(7) -0.031(9)
C11D 0.061(7) 0.090(12) 0.083(12) 0.029(9) -0.026(9) -0.020(7)
C12D 0.082(8) 0.061(7) 0.059(7) 0.005(6) -0.019(6) 0.013(5)
C13D 0.037(7) 0.052(8) 0.054(9) -0.001(7) 0.002(7) 0.012(5)
C14D 0.051(9) 0.083(12) 0.135(16) -0.009(7) 0.029(9) 0.033(10)
C15D 0.046(7) 0.101(10) 0.096(10) -0.004(6) -0.009(7) 0.022(8)

loop_
_atom_type_symbol
_atom_type_description
_atom_type_scat_dispersion_real
_atom_type_scat_dispersion_imag
_atom_type_scat_source
C C 0.0033 0.0016 'International Tables Vol C Tables 4.2.6.8 and 6.1.1.4'
H H 0 0 'International Tables Vol C Tables 4.2.6.8 and 6.1.1.4'
N N 0.0061 0.0033 'International Tables Vol C Tables 4.2.6.8 and 6.1.1.4'
O O 0.0106 0.006 'International Tables Vol C Tables 4.2.6.8 and 6.1.1.4'

loop_
_geom_angle_atom_site_label_1
_geom_angle_atom_site_label_2
_geom_angle_atom_site_label_3
_geom_angle_site_symmetry_1
_geom_angle_site_symmetry_3
_geom_angle
_geom_angle_publ_flag
C1 N1 C8 . . 123.6(2) ?
C1 N1 C8D . . 113.0(6) ?
C1 N1 H1N . . 122.1(14) ?
C8 N1 H1N . . 108.8(15) ?
C8D N1 H1N . . 124.2(15) ?
O1 C1 N1 . . 122.11(19) ?
O1 C1 C2 . . 120.35(18) ?
N1 C1 C2 . . 117.54(16) ?
C3 C2 C7 . . 118.64(19) ?
C3 C2 C1 . . 117.75(17) ?
C7 C2 C1 . . 123.60(18) ?
C4 C3 C2 . . 121.16(19) ?
C4 C3 H3 . . 119.4 ?
C2 C3 H3 . . 119.4 ?
C3 C4 C5 . . 119.5(2) ?
C3 C4 H4 . . 120.3 ?
C5 C4 H4 . . 120.3 ?
C6 C5 C4 . . 120.0(2) ?
C6 C5 H5 . . 120 ?
C4 C5 H5 . . 120 ?
C5 C6 C7 . . 120.8(2) ?
C5 C6 H6 . . 119.6 ?
C7 C6 H6 . . 119.6 ?
C6 C7 C2 . . 119.9(2) ?
C6 C7 H7 . . 120.1 ?
C2 C7 H7 . . 120.1 ?
C9 C8 N1 . . 119.6(4) ?
C9 C8 C13 . . 122.0(3) ?
N1 C8 C13 . . 118.3(3) ?
C8 C9 C10 . . 119.1(4) ?
C8 C9 C14 . . 121.6(4) ?
C10 C9 C14 . . 119.2(4) ?
C11 C10 C9 . . 116.9(4) ?
C11 C10 C15 . . 121.8(5) ?
C9 C10 C15 . . 121.3(4) ?
C12 C11 C10 . . 124.2(4) ?
C12 C11 H11 . . 117.9 ?
C10 C11 H11 . . 117.9 ?
C11 C12 C13 . . 119.9(4) ?
C11 C12 H12 . . 120 ?
C13 C12 H12 . . 120 ?
C12 C13 C8 . . 117.6(4) ?
C12 C13 H13 . . 121.2 ?
C8 C13 H13 . . 121.2 ?
C9D C8D C13D . . 120 ?
C9D C8D N1 . . 112.4(8) ?
C13D C8D N1 . . 127.6(8) ?
C10D C9D C8D . . 120 ?
C10D C9D C14D . . 114.9(11) ?
C8D C9D C14D . . 125.1(11) ?
C9D C10D C11D . . 120 ?
C9D C10D C15D . . 129.3(10) ?
C11D C10D C15D . . 110.7(10) ?
C12D C11D C10D . . 120 ?
C12D C11D H11D . . 120 ?
C10D C11D H11D . . 120 ?
C11D C12D C13D . . 120 ?
C11D C12D H12D . . 120 ?
C13D C12D H12D . . 120 ?
C12D C13D C8D . . 120 ?
C12D C13D H13D . . 120 ?
C8D C13D H13D . . 120 ?
C9D C14D H14D . . 109.5 ?
C9D C14D H14E . . 109.5 ?
H14D C14D H14E . . 109.5 ?
C9D C14D H14F . . 109.5 ?
H14D C14D H14F . . 109.5 ?
H14E C14D H14F . . 109.5 ?
C10D C15D H15D . . 109.5 ?
C10D C15D H15E . . 109.5 ?
H15D C15D H15E . . 109.5 ?
C10D C15D H15F . . 109.5 ?
H15D C15D H15F . . 109.5 ?
H15E C15D H15F . . 109.5 ?

loop_
_geom_bond_atom_site_label_1
_geom_bond_atom_site_label_2
_geom_bond_site_symmetry_2
_geom_bond_distance
_geom_bond_publ_flag
N1 C1 . 1.354(3) ?
N1 C8 . 1.419(4) ?
N1 C8D . 1.428(4) ?
N1 H1N . 0.883(16) ?
O1 C1 . 1.222(2) ?
C1 C2 . 1.484(3) ?
C2 C3 . 1.374(3) ?
C2 C7 . 1.390(3) ?
C3 C4 . 1.373(3) ?
C3 H3 . 0.93 ?
C4 C5 . 1.376(3) ?
C4 H4 . 0.93 ?
C5 C6 . 1.361(3) ?
C5 H5 . 0.93 ?
C6 C7 . 1.372(3) ?
C6 H6 . 0.93 ?
C7 H7 . 0.93 ?
C8 C9 . 1.361(4) ?
C8 C13 . 1.426(6) ?
C9 C10 . 1.412(6) ?
C9 C14 . 1.497(5) ?
C10 C11 . 1.379(7) ?
C10 C15 . 1.499(5) ?
C11 C12 . 1.353(6) ?
C11 H11 . 0.93 ?
C12 C13 . 1.361(6) ?
C12 H12 . 0.93 ?
C13 H13 . 0.93 ?
C14 H14A . 0.96 ?
C14 H14B . 0.96 ?
C14 H14C . 0.96 ?
C15 H15A . 0.96 ?
C15 H15B . 0.96 ?
C15 H15C . 0.96 ?
C8D C9D . 1.39 ?
C8D C13D . 1.39 ?
C9D C10D . 1.39 ?
C9D C14D . 1.538(16) ?
C10D C11D . 1.39 ?
C10D C15D . 1.523(15) ?
C11D C12D . 1.39 ?
C11D H11D . 0.93 ?
C12D C13D . 1.39 ?
C12D H12D . 0.93 ?
C13D H13D . 0.93 ?
C14D H14D . 0.96 ?
C14D H14E . 0.96 ?
C14D H14F . 0.96 ?
C15D H15D . 0.96 ?
C15D H15E . 0.96 ?
C15D H15F . 0.96 ?

loop_
_geom_hbond_atom_site_label_D
_geom_hbond_atom_site_label_H
_geom_hbond_atom_site_label_A
_geom_hbond_site_symmetry_A
_geom_hbond_distance_DH
_geom_hbond_distance_HA
_geom_hbond_distance_DA
_geom_hbond_angle_DHA
N1 H1N O1 7_665 0.883(16) 2.028(17) 2.907(2) 173(2)
C14 H14C N1 . 0.96 2.39 2.852(4) 109

loop_
_geom_torsion_atom_site_label_1
_geom_torsion_atom_site_label_2
_geom_torsion_atom_site_label_3
_geom_torsion_atom_site_label_4
_geom_torsion_site_symmetry_1
_geom_torsion_site_symmetry_2
_geom_torsion_site_symmetry_3
_geom_torsion_site_symmetry_4
_geom_torsion
_geom_torsion_publ_flag
C8 N1 C1 O1 . . . . 9.3(4) ?
C8D N1 C1 O1 . . . . -10.7(6) ?
C8 N1 C1 C2 . . . . -170.1(3) ?
C8D N1 C1 C2 . . . . 169.9(6) ?
O1 C1 C2 C3 . . . . -22.5(3) ?
N1 C1 C2 C3 . . . . 156.95(19) ?
O1 C1 C2 C7 . . . . 157.7(2) ?
N1 C1 C2 C7 . . . . -22.8(3) ?
C7 C2 C3 C4 . . . . 0.9(3) ?
C1 C2 C3 C4 . . . . -178.90(19) ?
C2 C3 C4 C5 . . . . -1.5(3) ?
C3 C4 C5 C6 . . . . 0.6(4) ?
C4 C5 C6 C7 . . . . 0.8(4) ?
C5 C6 C7 C2 . . . . -1.3(4) ?
C3 C2 C7 C6 . . . . 0.5(3) ?
C1 C2 C7 C6 . . . . -179.7(2) ?
C1 N1 C8 C9 . . . . -66.2(4) ?
C8D N1 C8 C9 . . . . -2.2(18) ?
C1 N1 C8 C13 . . . . 114.4(4) ?
C8D N1 C8 C13 . . . . 178(2) ?
N1 C8 C9 C10 . . . . 174.8(4) ?
C13 C8 C9 C10 . . . . -5.8(6) ?
N1 C8 C9 C14 . . . . -6.4(6) ?
C13 C8 C9 C14 . . . . 173.0(4) ?
C8 C9 C10 C11 . . . . 3.9(6) ?
C14 C9 C10 C11 . . . . -174.9(4) ?
C8 C9 C10 C15 . . . . -175.3(4) ?
C14 C9 C10 C15 . . . . 5.9(7) ?
C9 C10 C11 C12 . . . . -0.4(8) ?
C15 C10 C11 C12 . . . . 178.8(6) ?
C10 C11 C12 C13 . . . . -1.4(9) ?
C11 C12 C13 C8 . . . . -0.4(8) ?
C9 C8 C13 C12 . . . . 4.0(6) ?
N1 C8 C13 C12 . . . . -176.6(4) ?
C1 N1 C8D C9D . . . . 122.9(7) ?
C8 N1 C8D C9D . . . . -2.8(14) ?
C1 N1 C8D C13D . . . . -55.9(9) ?
C8 N1 C8D C13D . . . . 178(3) ?
C13D C8D C9D C10D . . . . 0 ?
N1 C8D C9D C10D . . . . -178.9(12) ?
C13D C8D C9D C14D . . . . -179.0(17) ?
N1 C8D C9D C14D . . . . 2.1(18) ?
C8D C9D C10D C11D . . . . 0 ?
C14D C9D C10D C11D . . . . 179.1(15) ?
C8D C9D C10D C15D . . . . -179.8(18) ?
C14D C9D C10D C15D . . . . -0.7(19) ?
C9D C10D C11D C12D . . . . 0 ?
C15D C10D C11D C12D . . . . 179.8(15) ?
C10D C11D C12D C13D . . . . 0 ?
C11D C12D C13D C8D . . . . 0 ?
C9D C8D C13D C12D . . . . 0 ?
N1 C8D C13D C12D . . . . 178.7(14) ?
